data_4087196
loop_
_publ_author_name
'Hupf, Emanuel'
'Do, Truong Giang'
'Nordheider, Andreas'
'Wehrhahn, Maren'
'Sanz Camacho, Paula'
'Ashbrook, Sharon E.'
'Lork, Enno'
'Slawin, Alexandra M. Z.'
'Mebs, Stefan'
'Woollins, J. Derek'
'Beckmann, Jens'

_publ_section_title
;
 Selective Oxidation and Functionalization of
 6-Diphenylphosphinoacenaphthyl-5-tellurenyl Species 6-Ph2P-Ace-5-TeX (X =
 Mes, Cl, O3SCF3). Various Types of P--E&#x00B7;&#x00B7;&#x00B7;Te(II,IV)
 Bonding Situations (E = O, S, Se)
;
_journal_name_full Organometallics
_journal_paper_doi 10.1021/acs.organomet.7b00133
_journal_year 2017
_chemical_formula_sum 'C24 H18 Cl O P Te'
_chemical_formula_weight 516.40
_chemical_name_systematic
; 
 ? 
;
_space_group_IT_number 14
_symmetry_cell_setting monoclinic
_symmetry_space_group_name_Hall '-P 2ybc'
_symmetry_space_group_name_H-M 'P 1 21/c 1'
_atom_sites_solution_hydrogens geom
_atom_sites_solution_primary direct
_atom_sites_solution_secondary difmap
_audit_creation_method SHELXL-97
_cell_angle_alpha 90.00
_cell_angle_beta 93.881(2)
_cell_angle_gamma 90.00
_cell_formula_units_Z 4
_cell_length_a 11.6168(6)
_cell_length_b 10.0455(5)
_cell_length_c 17.5282(9)
_cell_measurement_reflns_used 9867
_cell_measurement_temperature 100
_cell_measurement_theta_max 27.49
_cell_measurement_theta_min 2.33
_cell_volume 2040.79(18)
_computing_cell_refinement 'Bruker SAINT'
_computing_data_collection 'Bruker APEX2'
_computing_data_reduction 'Bruker SAINT'
_computing_molecular_graphics Diamond
_computing_publication_material WinGX
_computing_structure_refinement 'SHELXL-2013 (Sheldrick 2013)'
_computing_structure_solution 'SHELXS-97 (Sheldrick 2008)'
_diffrn_ambient_temperature 100
_diffrn_measured_fraction_theta_full 0.997
_diffrn_measured_fraction_theta_max 0.997
_diffrn_measurement_device_type 'Bruker Venture D8'
_diffrn_measurement_method '2\q/\w scans'
_diffrn_radiation_monochromator graphite
_diffrn_radiation_source 'fine-focus sealed tube'
_diffrn_radiation_type MoK\a
_diffrn_radiation_wavelength 0.71073
_diffrn_reflns_av_R_equivalents 0.0367
_diffrn_reflns_av_sigmaI/netI 0.0258
_diffrn_reflns_limit_h_max 15
_diffrn_reflns_limit_h_min -13
_diffrn_reflns_limit_k_max 13
_diffrn_reflns_limit_k_min -13
_diffrn_reflns_limit_l_max 22
_diffrn_reflns_limit_l_min -22
_diffrn_reflns_number 24461
_diffrn_reflns_theta_full 27.52
_diffrn_reflns_theta_max 27.52
_diffrn_reflns_theta_min 2.33
_exptl_absorpt_coefficient_mu 1.679
_exptl_absorpt_correction_T_max 0.7456
_exptl_absorpt_correction_T_min 0.6315
_exptl_absorpt_correction_type empirical
_exptl_absorpt_process_details 'SADABS (Bruker, 2000)'
_exptl_crystal_colour colourless
_exptl_crystal_density_diffrn 1.681
_exptl_crystal_density_method 'not measured'
_exptl_crystal_description block
_exptl_crystal_F_000 1016
_exptl_crystal_size_max 0.23
_exptl_crystal_size_mid 0.18
_exptl_crystal_size_min 0.15
_refine_diff_density_max 1.031
_refine_diff_density_min -1.077
_refine_diff_density_rms 0.116
_refine_ls_extinction_method none
_refine_ls_goodness_of_fit_ref 1.157
_refine_ls_hydrogen_treatment constr
_refine_ls_matrix_type full
_refine_ls_number_parameters 253
_refine_ls_number_reflns 4674
_refine_ls_number_restraints 0
_refine_ls_restrained_S_all 1.157
_refine_ls_R_factor_all 0.0430
_refine_ls_R_factor_gt 0.0333
_refine_ls_shift/su_max 0.001
_refine_ls_shift/su_mean 0.000
_refine_ls_structure_factor_coef Fsqd
_refine_ls_weighting_details 'calc w=1/[\s^2^(Fo^2^)+(0.0174P)^2^+7.1283P] where P=(Fo^2^+2Fc^2^)/3'
_refine_ls_weighting_scheme calc
_refine_ls_wR_factor_gt 0.0713
_refine_ls_wR_factor_ref 0.0759
_reflns_number_gt 4048
_reflns_number_total 4674
_reflns_threshold_expression >2sigma(I)
_cod_data_source_file om7b00133_si_002.cif
_cod_data_source_block 2O
_cod_depositor_comments
;
The following automatic conversions were performed:

'_symmetry_cell_setting' value 'Monoclinic' changed to 'monoclinic'
according to
/home/data/users/saulius/crontab/automatic-downloads/rss-feeds/ACS/lib/dictionaries/cif_core.dic
dictionary named 'cif_core.dic' version 2.4.2 from 2011-04-26.

Automatic conversion script
Id: cif_fix_values 4973 2017-02-22 13:04:09Z antanas 
;
_cod_original_sg_symbol_H-M P2(1)/c
_cod_database_code 4087196

loop_
_symmetry_equiv_pos_as_xyz
'x, y, z'
'-x, y+1/2, -z+1/2'
'-x, -y, -z'
'x, -y-1/2, z-1/2'

loop_
_atom_site_label
_atom_site_type_symbol
_atom_site_fract_x
_atom_site_fract_y
_atom_site_fract_z
_atom_site_U_iso_or_equiv
_atom_site_adp_type
_atom_site_occupancy
_atom_site_symmetry_multiplicity
_atom_site_calc_flag
_atom_site_refinement_flags
P1 P 0.34132(7) 0.65685(8) 0.98024(5) 0.01356(17) Uani 1 1 d .
Te1 Te 0.296970(19) 0.53422(2) 1.145740(12) 0.01545(7) Uani 1 1 d .
O1 O 0.41104(19) 0.6117(2) 1.05236(13) 0.0157(5) Uani 1 1 d .
Cl1 Cl 0.17082(8) 0.46007(9) 1.24719(5) 0.02324(18) Uani 1 1 d .
C30 C 0.2518(3) 0.5296(3) 0.93611(17) 0.0145(6) Uani 1 1 d .
C35 C 0.3028(3) 0.4180(3) 0.9044(2) 0.0193(7) Uani 1 1 d .
H35 H 0.3845 0.4097 0.9068 0.023 Uiso 1 1 calc R
C34 C 0.2344(3) 0.3200(3) 0.8696(2) 0.0206(7) Uani 1 1 d .
H34 H 0.2691 0.2452 0.8473 0.025 Uiso 1 1 calc R
C33 C 0.1148(3) 0.3304(3) 0.86714(19) 0.0189(7) Uani 1 1 d .
H33 H 0.0682 0.2630 0.8427 0.023 Uiso 1 1 calc R
C32 C 0.0632(3) 0.4385(3) 0.90024(19) 0.0186(7) Uani 1 1 d .
H32 H -0.0185 0.4442 0.8997 0.022 Uiso 1 1 calc R
C31 C 0.1319(3) 0.5384(3) 0.93423(18) 0.0149(6) Uani 1 1 d .
H31 H 0.0968 0.6133 0.9563 0.018 Uiso 1 1 calc R
C20 C 0.4377(3) 0.7166(3) 0.9117(2) 0.0183(7) Uani 1 1 d .
C25 C 0.4279(3) 0.6840(4) 0.8346(2) 0.0214(7) Uani 1 1 d .
H25 H 0.3711 0.6219 0.8160 0.026 Uiso 1 1 calc R
C24 C 0.5010(4) 0.7419(4) 0.7847(2) 0.0296(9) Uani 1 1 d .
H24 H 0.4950 0.7181 0.7321 0.035 Uiso 1 1 calc R
C23 C 0.5820(4) 0.8335(5) 0.8111(3) 0.0394(11) Uani 1 1 d .
H23 H 0.6312 0.8739 0.7766 0.047 Uiso 1 1 calc R
C22 C 0.5919(4) 0.8668(6) 0.8878(3) 0.0471(13) Uani 1 1 d .
H22 H 0.6483 0.9298 0.9059 0.057 Uiso 1 1 calc R
C21 C 0.5204(4) 0.8091(5) 0.9382(2) 0.0345(10) Uani 1 1 d .
H21 H 0.5276 0.8324 0.9909 0.041 Uiso 1 1 calc R
C10 C 0.2244(3) 0.7306(3) 1.14456(18) 0.0146(6) Uani 1 1 d .
C11 C 0.1850(3) 0.7761(3) 1.21228(19) 0.0175(7) Uani 1 1 d .
H11 H 0.1932 0.7195 1.2557 0.021 Uiso 1 1 calc R
C12 C 0.1330(3) 0.9021(3) 1.22093(19) 0.0188(7) Uani 1 1 d .
H12 H 0.1077 0.9289 1.2690 0.023 Uiso 1 1 calc R
C13 C 0.1198(3) 0.9845(3) 1.15886(19) 0.0169(7) Uani 1 1 d .
C14 C 0.1594(3) 0.9399(3) 1.08883(19) 0.0152(6) Uani 1 1 d .
C19 C 0.2137(3) 0.8157(3) 1.07828(18) 0.0135(6) Uani 1 1 d .
C18 C 0.2523(3) 0.7948(3) 1.00268(19) 0.0142(6) Uani 1 1 d .
C17 C 0.2300(3) 0.8905(3) 0.94609(19) 0.0165(7) Uani 1 1 d .
H17 H 0.2547 0.8735 0.8964 0.020 Uiso 1 1 calc R
C16 C 0.1729(3) 1.0107(3) 0.95880(19) 0.0196(7) Uani 1 1 d .
H16 H 0.1573 1.0725 0.9184 0.024 Uiso 1 1 calc R
C15 C 0.1401(3) 1.0370(3) 1.03099(19) 0.0172(6) Uani 1 1 d .
C2 C 0.0866(3) 1.1595(3) 1.0640(2) 0.0210(7) Uani 1 1 d .
H2A H 0.0112 1.1797 1.0367 0.025 Uiso 1 1 calc R
H2B H 0.1379 1.2376 1.0604 0.025 Uiso 1 1 calc R
C1 C 0.0712(3) 1.1235(3) 1.1489(2) 0.0213(7) Uani 1 1 d .
H1A H 0.1139 1.1868 1.1836 0.026 Uiso 1 1 calc R
H1B H -0.0114 1.1253 1.1597 0.026 Uiso 1 1 calc R

loop_
_atom_site_aniso_label
_atom_site_aniso_U_11
_atom_site_aniso_U_22
_atom_site_aniso_U_33
_atom_site_aniso_U_23
_atom_site_aniso_U_13
_atom_site_aniso_U_12
P1 0.0116(4) 0.0128(4) 0.0165(4) -0.0004(3) 0.0022(3) -0.0005(3)
Te1 0.01721(11) 0.01242(11) 0.01664(11) 0.00110(8) 0.00054(7) 0.00156(9)
O1 0.0119(11) 0.0153(11) 0.0199(12) 0.0001(9) 0.0017(9) -0.0005(9)
Cl1 0.0316(5) 0.0182(4) 0.0207(4) 0.0049(3) 0.0075(3) 0.0004(4)
C30 0.0152(15) 0.0151(15) 0.0129(14) 0.0010(12) 0.0000(12) -0.0020(13)
C35 0.0180(17) 0.0183(16) 0.0220(17) -0.0003(13) 0.0033(13) 0.0004(14)
C34 0.0235(18) 0.0143(16) 0.0244(18) -0.0016(13) 0.0052(14) 0.0005(14)
C33 0.0223(17) 0.0146(16) 0.0192(16) 0.0014(13) -0.0025(13) -0.0064(14)
C32 0.0156(16) 0.0210(17) 0.0189(16) 0.0040(13) -0.0009(13) -0.0033(13)
C31 0.0161(15) 0.0143(15) 0.0145(14) 0.0002(12) 0.0022(12) 0.0001(13)
C20 0.0134(16) 0.0171(16) 0.0244(17) 0.0036(13) 0.0014(13) -0.0002(13)
C25 0.0212(18) 0.0204(17) 0.0234(18) 0.0048(14) 0.0067(14) 0.0041(14)
C24 0.029(2) 0.033(2) 0.028(2) 0.0112(17) 0.0137(16) 0.0120(18)
C23 0.022(2) 0.051(3) 0.047(3) 0.025(2) 0.0133(19) -0.001(2)
C22 0.028(2) 0.062(3) 0.051(3) 0.019(2) -0.002(2) -0.026(2)
C21 0.028(2) 0.046(3) 0.029(2) 0.0025(18) -0.0019(17) -0.018(2)
C10 0.0151(15) 0.0122(15) 0.0163(15) 0.0000(12) 0.0005(12) -0.0001(13)
C11 0.0194(17) 0.0161(16) 0.0171(16) 0.0016(13) 0.0015(13) -0.0007(13)
C12 0.0207(17) 0.0160(16) 0.0197(16) -0.0036(13) 0.0017(13) 0.0010(14)
C13 0.0177(16) 0.0141(15) 0.0190(16) -0.0037(12) 0.0009(13) -0.0016(13)
C14 0.0157(15) 0.0116(15) 0.0186(16) -0.0009(12) 0.0042(12) -0.0028(12)
C19 0.0127(15) 0.0125(15) 0.0154(15) -0.0007(12) 0.0010(12) -0.0016(12)
C18 0.0117(15) 0.0115(14) 0.0195(16) -0.0008(12) 0.0013(12) 0.0006(12)
C17 0.0162(16) 0.0160(16) 0.0177(16) 0.0001(13) 0.0033(13) 0.0008(13)
C16 0.0252(18) 0.0149(16) 0.0186(16) 0.0050(13) -0.0008(14) 0.0015(14)
C15 0.0175(16) 0.0116(15) 0.0222(16) 0.0009(13) -0.0002(13) -0.0010(13)
C2 0.0211(18) 0.0139(16) 0.0281(19) 0.0000(14) 0.0020(14) 0.0046(14)
C1 0.0259(19) 0.0158(16) 0.0225(18) -0.0036(13) 0.0029(14) 0.0016(14)

loop_
_atom_type_symbol
_atom_type_description
_atom_type_scat_dispersion_real
_atom_type_scat_dispersion_imag
_atom_type_scat_source
C C 0.0033 0.0016 'International Tables Vol C Tables 4.2.6.8 and 6.1.1.4'
P P 0.1023 0.0942 'International Tables Vol C Tables 4.2.6.8 and 6.1.1.4'
Cl Cl 0.1484 0.1585 'International Tables Vol C Tables 4.2.6.8 and 6.1.1.4'
Te Te -0.5308 1.6751 'International Tables Vol C Tables 4.2.6.8 and 6.1.1.4'
O O 0.0106 0.0060 'International Tables Vol C Tables 4.2.6.8 and 6.1.1.4'
H H 0.0000 0.0000 'International Tables Vol C Tables 4.2.6.8 and 6.1.1.4'

loop_
_geom_angle_atom_site_label_1
_geom_angle_atom_site_label_2
_geom_angle_atom_site_label_3
_geom_angle
O1 P1 C18 109.32(14)
O1 P1 C30 114.01(14)
C18 P1 C30 108.70(15)
O1 P1 C20 109.47(15)
C18 P1 C20 106.46(16)
C30 P1 C20 108.62(16)
C10 Te1 O1 85.81(10)
C10 Te1 Cl1 91.84(9)
O1 Te1 Cl1 177.64(6)
P1 O1 Te1 112.95(12)
C31 C30 C35 119.4(3)
C31 C30 P1 121.0(3)
C35 C30 P1 119.6(3)
C34 C35 C30 119.9(3)
C35 C34 C33 120.3(3)
C32 C33 C34 120.3(3)
C33 C32 C31 119.5(3)
C32 C31 C30 120.5(3)
C25 C20 C21 119.4(3)
C25 C20 P1 123.9(3)
C21 C20 P1 116.5(3)
C20 C25 C24 120.2(4)
C23 C24 C25 120.2(4)
C24 C23 C22 120.0(4)
C21 C22 C23 120.5(4)
C22 C21 C20 119.8(4)
C11 C10 C19 118.8(3)
C11 C10 Te1 116.7(2)
C19 C10 Te1 124.5(2)
C10 C11 C12 123.9(3)
C13 C12 C11 118.8(3)
C12 C13 C14 118.3(3)
C12 C13 C1 132.2(3)
C14 C13 C1 109.5(3)
C13 C14 C15 111.0(3)
C13 C14 C19 124.5(3)
C15 C14 C19 124.4(3)
C14 C19 C10 115.6(3)
C14 C19 C18 114.6(3)
C10 C19 C18 129.7(3)
C17 C18 C19 120.0(3)
C17 C18 P1 117.4(2)
C19 C18 P1 122.3(2)
C18 C17 C16 123.2(3)
C15 C16 C17 118.4(3)
C16 C15 C14 119.2(3)
C16 C15 C2 131.1(3)
C14 C15 C2 109.7(3)
C15 C2 C1 104.8(3)
C13 C1 C2 105.0(3)

loop_
_geom_bond_atom_site_label_1
_geom_bond_atom_site_label_2
_geom_bond_distance
P1 O1 1.523(2)
P1 C18 1.789(3)
P1 C30 1.790(3)
P1 C20 1.799(3)
Te1 C10 2.145(3)
Te1 O1 2.310(2)
Te1 Cl1 2.4935(9)
C30 C31 1.394(4)
C30 C35 1.401(5)
C35 C34 1.381(5)
C34 C33 1.391(5)
C33 C32 1.386(5)
C32 C31 1.392(5)
C20 C25 1.388(5)
C20 C21 1.394(5)
C25 C24 1.388(5)
C24 C23 1.373(7)
C23 C22 1.383(7)
C22 C21 1.381(6)
C10 C11 1.379(5)
C10 C19 1.441(4)
C11 C12 1.414(5)
C12 C13 1.368(5)
C13 C14 1.413(4)
C13 C1 1.512(5)
C14 C15 1.414(5)
C14 C19 1.416(4)
C19 C18 1.443(4)
C18 C17 1.393(5)
C17 C16 1.403(5)
C16 C15 1.372(5)
C15 C2 1.511(5)
C2 C1 1.553(5)
